data_2103827
loop_
_publ_author_name
'Bonin, Michel'
'Welberry, T. Richard'
'Hostettler, Marc'
'Gardon, Manuel'
'Birkedal, Henrik'
'Chapuis, Gervais'
'M\"ockli, Pedro'
'Ogle, Craig A.'
'Schenk, Kurt J.'

_publ_section_title
;
 Urotropin azelate: a rather unwilling co-crystal
;
_journal_issue 1
_journal_name_full 'Acta Crystallographica Section B'
_journal_page_first 72
_journal_page_last 86
_journal_paper_doi 10.1107/S0108768102022164
_journal_volume 59
_journal_year 2003
_chemical_formula_moiety (C6H12N4,C9H16O4)
_chemical_formula_sum 'C15 H28 N4 O4'
_chemical_formula_weight 328.41
_chemical_melting_point 403
_chemical_name_common 'urotropin azelate'
_chemical_name_systematic
;
  ?
;
_space_group_IT_number 63
_symmetry_cell_setting orthorhombic
_symmetry_space_group_name_Hall '-B 2b 2'
_symmetry_space_group_name_H-M 'B m m b'
_atom_sites_solution_hydrogens geom
_atom_sites_solution_primary direct
_atom_sites_solution_secondary difmap
_audit_creation_method 'from SHELXL97 CIF and IUCr SHELXL97-template'
_cell_angle_alpha 90.00
_cell_angle_beta 90.00
_cell_angle_gamma 90.00
_cell_formula_units_Z 4
_cell_length_a 9.4157(19)
_cell_length_b 26.124(5)
_cell_length_c 7.2034(14)
_cell_measurement_reflns_used 721
_cell_measurement_temperature 286.0(10)
_cell_measurement_theta_max 24.05
_cell_measurement_theta_min 14.5
_cell_volume 1771.9(6)
_computing_cell_refinement 'Stoe IPDS'
_computing_data_collection 'Stoe IPDS'
_computing_data_reduction 'Stoe IPDS'
_computing_molecular_graphics 'Bruker XP'
_computing_publication_material 'Bruker Shelxtl'
_computing_structure_refinement 'SHELXL-97 (Sheldrick, 1997)'
_computing_structure_solution 'SHELXS-97 (Sheldrick, 1990)'
_diffrn_ambient_temperature 286.0(10)
_diffrn_detector_area_resol_mean 6.67
_diffrn_measured_fraction_theta_full 0.967
_diffrn_measured_fraction_theta_max 0.967
_diffrn_measurement_device_type 'Stoe IPDS'
_diffrn_measurement_method '\f scans'
_diffrn_radiation_monochromator graphite
_diffrn_radiation_source 'fine-focus sealed tube'
_diffrn_radiation_type MoK\a
_diffrn_radiation_wavelength 0.71073
_diffrn_reflns_av_R_equivalents 0.0531
_diffrn_reflns_av_sigmaI/netI 0.0279
_diffrn_reflns_limit_h_max 10
_diffrn_reflns_limit_h_min -10
_diffrn_reflns_limit_k_max 31
_diffrn_reflns_limit_k_min -31
_diffrn_reflns_limit_l_max 8
_diffrn_reflns_limit_l_min -8
_diffrn_reflns_number 6062
_diffrn_reflns_theta_full 25.00
_diffrn_reflns_theta_max 25.00
_diffrn_reflns_theta_min 3.56
_exptl_absorpt_coefficient_mu 0.090
_exptl_absorpt_correction_type none
_exptl_crystal_colour colourless
_exptl_crystal_density_diffrn 1.231
_exptl_crystal_density_meas ?
_exptl_crystal_density_method .
_exptl_crystal_description platelet
_exptl_crystal_F_000 712
_exptl_crystal_size_max 0.72
_exptl_crystal_size_mid 0.56
_exptl_crystal_size_min 0.04
_refine_diff_density_max 0.153
_refine_diff_density_min -0.134
_refine_ls_extinction_method none
_refine_ls_goodness_of_fit_ref 0.912
_refine_ls_hydrogen_treatment mixed
_refine_ls_matrix_type full
_refine_ls_number_parameters 110
_refine_ls_number_reflns 818
_refine_ls_number_restraints 0
_refine_ls_restrained_S_all 0.912
_refine_ls_R_factor_all 0.0674
_refine_ls_R_factor_gt 0.0407
_refine_ls_shift/su_max 0.000
_refine_ls_shift/su_mean 0.000
_refine_ls_structure_factor_coef Fsqd
_refine_ls_weighting_details 'calc w=1/[\s^2^(Fo^2^)+(0.0754P)^2^+0.4007P] where P=(Fo^2^+2Fc^2^)/3'
_refine_ls_weighting_scheme calc
_refine_ls_wR_factor_gt 0.1076
_refine_ls_wR_factor_ref 0.1263
_reflns_number_gt 539
_reflns_number_total 818
_reflns_threshold_expression >2sigma(I)
_cod_data_source_file lc0055.cif
_cod_data_source_block global
_cod_original_sg_symbol_H-M Bmmb
_cod_database_code 2103827

loop_
_symmetry_equiv_pos_as_xyz
'x, y, z'
'-x, y+1/2, -z'
'-x, -y+1/2, z'
'x, -y, -z'
'x+1/2, y, z+1/2'
'-x+1/2, y+1/2, -z+1/2'
'-x+1/2, -y+1/2, z+1/2'
'x+1/2, -y, -z+1/2'
'-x, -y, -z'
'x, -y-1/2, z'
'x, y-1/2, -z'
'-x, y, z'
'-x+1/2, -y, -z+1/2'
'x+1/2, -y-1/2, z+1/2'
'x+1/2, y-1/2, -z+1/2'
'-x+1/2, y, z+1/2'

loop_
_atom_site_label
_atom_site_fract_x
_atom_site_fract_y
_atom_site_fract_z
_atom_site_U_iso_or_equiv
_atom_site_adp_type
_atom_site_calc_flag
_atom_site_refinement_flags
_atom_site_occupancy
_atom_site_type_symbol
O1 0.5913(3) 0.37538(12) 0.2149(4) 0.0991(10) Uani d P 0.50 O
H1 0.5000 0.343(2) 0.298(8) 0.23(2) Uiso d S 1 H
O2A 0.3868(10) 0.3719(5) 0.0919(13) 0.139(4) Uani d P 0.25 O
O2B 0.4232(9) 0.3570(3) 0.0196(10) 0.100(2) Uani d P 0.25 O
N1 0.5000 0.29636(7) 0.4327(2) 0.0638(5) Uani d S 1 N
N2 0.62853(18) 0.2500 0.6708(2) 0.0706(6) Uani d S 1 N
C1 0.5000 0.38525(9) 0.0717(3) 0.0717(7) Uani d S 1 C
C2 0.5749(4) 0.42167(13) -0.0624(5) 0.0731(9) Uani d P 0.50 C
H2A 0.6151 0.4499 0.0074 0.107(13) Uiso calc PR 0.50 H
H2B 0.6526 0.4037 -0.1222 0.108(13) Uiso calc PR 0.50 H
C3 0.4764(11) 0.44274(12) -0.2102(4) 0.075(2) Uani d P 0.50 C
H3A 0.4282 0.4146 -0.2713 0.107(13) Uiso calc PR 0.50 H
H3B 0.4049 0.4641 -0.1519 0.101(13) Uiso calc PR 0.50 H
C4 0.5559(4) 0.47382(15) -0.3530(5) 0.0865(12) Uani d P 0.50 C
H4A 0.6230 0.4514 -0.4151 0.145(19) Uiso calc PR 0.50 H
H4B 0.6104 0.4998 -0.2885 0.133(17) Uiso calc PR 0.50 H
C5 0.4662(7) 0.5000 -0.5000 0.079(3) Uani d SP 0.50 C
H5B 0.4055 0.5252 -0.4409 0.118 Uiso calc PR 0.25 H
H5C 0.4055 0.4748 -0.5591 0.118 Uiso calc PR 0.25 H
C7 0.6267(2) 0.29466(8) 0.5523(2) 0.0798(6) Uani d . 1 C
H7A 0.7111 0.2946 0.4751 0.114(7) Uiso calc R 1 H
H7B 0.6293 0.3252 0.6289 0.109(6) Uiso calc R 1 H
C8 0.5000 0.2500 0.7842(4) 0.0732(10) Uani d S 1 C
H8A 0.5000 0.2800 0.8635 0.11(6) Uiso calc SPR 0.50 H
H8B 0.5000 0.2200 0.8635 0.11(6) Uiso calc SPR 0.50 H
C9 0.5000 0.2500 0.3177(4) 0.0569(7) Uani d S 1 C
H9A 0.5833 0.2500 0.2385 0.06(3) Uiso calc SPR 0.50 H
H9B 0.4167 0.2500 0.2385 0.08(4) Uiso calc SPR 0.50 H

loop_
_atom_site_aniso_label
_atom_site_aniso_U_11
_atom_site_aniso_U_22
_atom_site_aniso_U_33
_atom_site_aniso_U_12
_atom_site_aniso_U_13
_atom_site_aniso_U_23
O1 0.100(2) 0.1015(18) 0.0958(18) -0.0275(16) -0.0252(17) 0.0294(16)
O2A 0.074(5) 0.232(11) 0.111(7) -0.083(6) 0.003(5) 0.047(7)
O2B 0.109(6) 0.108(4) 0.082(4) -0.065(4) -0.019(4) 0.033(3)
N1 0.0748(13) 0.0618(10) 0.0546(9) 0.000 0.000 0.0048(8)
N2 0.0462(11) 0.1139(15) 0.0517(9) 0.000 -0.0103(8) 0.000
C1 0.086(2) 0.0550(13) 0.0741(15) 0.000 0.000 0.0046(11)
C2 0.077(2) 0.0646(17) 0.0776(19) -0.0102(16) -0.0014(16) 0.0102(17)
C3 0.081(7) 0.0614(14) 0.0837(16) -0.005(2) -0.001(2) 0.0100(13)
C4 0.093(3) 0.082(2) 0.085(2) -0.0042(18) 0.0022(18) 0.028(2)
C5 0.083(8) 0.066(2) 0.089(3) 0.000 0.000 0.012(2)
C7 0.0700(12) 0.1003(12) 0.0691(10) -0.0321(9) -0.0016(9) -0.0086(9)
C8 0.068(2) 0.109(3) 0.0422(14) 0.000 0.000 0.000
C9 0.0495(17) 0.0789(19) 0.0424(12) 0.000 0.000 0.000

loop_
_atom_type_symbol
_atom_type_description
_atom_type_scat_dispersion_real
_atom_type_scat_dispersion_imag
_atom_type_scat_source
C C 0.0033 0.0016 'International Tables Vol C Tables 4.2.6.8 and 6.1.1.4'
H H 0.0000 0.0000 'International Tables Vol C Tables 4.2.6.8 and 6.1.1.4'
N N 0.0061 0.0033 'International Tables Vol C Tables 4.2.6.8 and 6.1.1.4'
O O 0.0106 0.0060 'International Tables Vol C Tables 4.2.6.8 and 6.1.1.4'

loop_
_geom_angle_atom_site_label_1
_geom_angle_atom_site_label_2
_geom_angle_atom_site_label_3
_geom_angle_site_symmetry_1
_geom_angle_site_symmetry_3
_geom_angle
O2A O1 C1 12_655 . 55.2(6)
O2A O1 O2B 12_655 12_655 22.4(9)
C1 O1 O2B . 12_655 45.0(3)
O2A O1 O1 12_655 12_655 103.0(6)
C1 O1 O1 . 12_655 51.04(16)
O2B O1 O1 12_655 12_655 84.8(4)
O2A O1 H1 12_655 . 121(2)
C1 O1 H1 . . 93.0(19)
O2B O1 H1 12_655 . 99(2)
O1 O1 H1 12_655 . 50.2(16)
O2B O2A O1 . 12_655 129.4(19)
O2B O2A C1 . . 68.5(11)
O1 O2A C1 12_655 . 83.2(8)
O2B O2A C2 . 12_655 81.2(12)
O1 O2A C2 12_655 12_655 119.7(11)
C1 O2A C2 . 12_655 59.6(5)
O2B O2A H7B . 5_454 104.3
O1 O2A H7B 12_655 5_454 98.7
C1 O2A H7B . 5_454 171.3
C2 O2A H7B 12_655 5_454 125.3
O2A O2B C1 . . 73.1(12)
O2A O2B O2B . 12_655 117.8(13)
C1 O2B O2B . 12_655 48.9(5)
O2A O2B O1 . 12_655 28.3(11)
C1 O2B O1 . 12_655 61.5(4)
O2B O2B O1 12_655 12_655 95.2(4)
O2A O2B C2 . 12_655 74.9(13)
C1 O2B C2 . 12_655 58.2(4)
O2B O2B C2 12_655 12_655 89.4(3)
O1 O2B C2 12_655 12_655 90.5(5)
C9 N1 C7 . . 107.79(12)
C9 N1 C7 . 12_655 107.79(12)
C7 N1 C7 . 12_655 108.26(18)
C7 N2 C7 10_565 . 107.62(18)
C7 N2 C8 10_565 . 108.71(12)
C7 N2 C8 . . 108.71(12)
O2B C1 O2B . 12_655 82.3(10)
O2B C1 O2A . . 38.4(7)
O2B C1 O2A 12_655 . 117.2(8)
O2B C1 O2A . 12_655 117.2(8)
O2B C1 O2A 12_655 12_655 38.4(7)
O2A C1 O2A . 12_655 140.9(13)
O2B C1 O1 . . 123.0(5)
O2B C1 O1 12_655 . 73.6(4)
O2A C1 O1 . . 115.9(6)
O2A C1 O1 12_655 . 41.6(5)
O2B C1 O1 . 12_655 73.6(4)
O2B C1 O1 12_655 12_655 123.0(5)
O2A C1 O1 . 12_655 41.6(5)
O2A C1 O1 12_655 12_655 115.9(6)
O1 C1 O1 . 12_655 77.9(3)
O2B C1 C2 . 12_655 84.2(5)
O2B C1 C2 12_655 12_655 120.4(4)
O2A C1 C2 . 12_655 80.7(6)
O2A C1 C2 12_655 12_655 135.1(6)
O1 C1 C2 . 12_655 152.2(3)
O1 C1 C2 12_655 12_655 107.69(19)
O2B C1 C2 . . 120.4(4)
O2B C1 C2 12_655 . 84.2(5)
O2A C1 C2 . . 135.1(6)
O2A C1 C2 12_655 . 80.7(6)
O1 C1 C2 . . 107.69(19)
O1 C1 C2 12_655 . 152.2(3)
C2 C1 C2 12_655 . 55.0(3)
C3 C2 C1 . . 112.8(4)
C3 C2 H2A . . 109.0
C1 C2 H2A . . 109.0
C3 C2 H2B . . 109.0
C1 C2 H2B . . 109.0
H2A C2 H2B . . 107.8
C4 C3 C2 . . 111.7(7)
C4 C3 H3A . . 109.3
C2 C3 H3A . . 109.3
C4 C3 H3B . . 109.3
C2 C3 H3B . . 109.3
H3A C3 H3B . . 107.9
C3 C4 C5 . . 116.2(5)
C3 C4 H4A . . 108.2
C5 C4 H4A . . 108.2
C3 C4 H4B . . 108.2
C5 C4 H4B . . 108.2
H4A C4 H4B . . 107.4
C4 C5 C4 . 4_564 112.3(5)
C4 C5 H5B . . 109.1
C4 C5 H5B 4_564 . 109.1
C4 C5 H5C . . 109.1
C4 C5 H5C 4_564 . 109.1
H5B C5 H5C . . 107.9
N2 C7 N1 . . 112.28(14)
N2 C7 H7A . . 109.1
N1 C7 H7A . . 109.1
N2 C7 H7B . . 109.1
N1 C7 H7B . . 109.1
H7A C7 H7B . . 107.9
N2 C8 N2 . 3_655 112.0(2)
N2 C8 H8A . . 109.2
N2 C8 H8A 3_655 . 109.2
N2 C8 H8B . . 109.2
N2 C8 H8B 3_655 . 109.2
H8A C8 H8B . . 107.9
N1 C9 N1 . 10_565 111.3(2)
N1 C9 H9A . . 109.4
N1 C9 H9A 10_565 . 109.4
N1 C9 H9B . . 109.4
N1 C9 H9B 10_565 . 109.4
H9A C9 H9B . . 108.0

loop_
_geom_bond_atom_site_label_1
_geom_bond_atom_site_label_2
_geom_bond_site_symmetry_2
_geom_bond_distance
O1 O2A 12_655 0.914(9)
O1 C1 . 1.367(3)
O1 O2B 12_655 1.493(8)
O1 O1 12_655 1.720(7)
O1 H1 . 1.34(4)
O2A O2B . 0.735(13)
O2A O1 12_655 0.914(9)
O2A C1 . 1.131(9)
O2A C2 12_655 1.748(11)
O2A H7B 5_454 2.7267
O2B C1 . 1.100(8)
O2B O2B 12_655 1.447(18)
O2B O1 12_655 1.493(8)
O2B C2 12_655 1.790(8)
N1 C9 . 1.467(2)
N1 C7 . 1.473(2)
N1 C7 12_655 1.473(2)
N2 C7 10_565 1.446(2)
N2 C7 . 1.446(2)
N2 C8 . 1.460(2)
C1 O2B 12_655 1.100(8)
C1 O2A 12_655 1.131(9)
C1 O1 12_655 1.367(3)
C1 C2 12_655 1.529(4)
C1 C2 . 1.529(4)
C2 C3 . 1.516(7)
C2 H2A . 0.9700
C2 H2B . 0.9700
C3 C4 . 1.510(6)
C3 H3A . 0.9700
C3 H3B . 0.9700
C4 C5 . 1.518(5)
C4 H4A . 0.9700
C4 H4B . 0.9700
C5 C4 4_564 1.518(5)
C5 H5B . 0.9700
C5 H5C . 0.9700
C7 H7A . 0.9700
C7 H7B . 0.9700
C8 N2 3_655 1.460(2)
C8 H8A . 0.9700
C8 H8B . 0.9700
C9 N1 10_565 1.467(2)
C9 H9A . 0.9700
C9 H9B . 0.9700

loop_
_geom_hbond_atom_site_label_D
_geom_hbond_atom_site_label_H
_geom_hbond_atom_site_label_A
_geom_hbond_site_symmetry_A
_geom_hbond_distance_DH
_geom_hbond_distance_HA
_geom_hbond_distance_DA
_geom_hbond_angle_DHA
O1 H1 N1 . 1.34(4) 1.56(6) 2.732(3) 140.1(17)
C7 H7B O2A 5 0.97 2.73 3.185(10) 109.5
C7 H7A O2B 5 0.97 2.60 3.240(8) 123.9
C8 H8B O2B 10_566 0.97 2.41 3.348(9) 161.3
C9 H9B N2 5_454 0.97 2.76 3.654(2) 154.2
C2 H2B O1 16_654 0.97 2.78 3.730(5) 165.7

loop_
_geom_torsion_atom_site_label_1
_geom_torsion_atom_site_label_2
_geom_torsion_atom_site_label_3
_geom_torsion_atom_site_label_4
_geom_torsion_site_symmetry_1
_geom_torsion_site_symmetry_4
_geom_torsion
O1 O2A O2B C1 12_655 . -60.7(19)
C2 O2A O2B C1 12_655 . 60.7(3)
H7B O2A O2B C1 5_454 . -174.9
O1 O2A O2B O2B 12_655 12_655 -40(3)
C1 O2A O2B O2B . 12_655 20.4(8)
C2 O2A O2B O2B 12_655 12_655 81.1(8)
H7B O2A O2B O2B 5_454 12_655 -154.5
C1 O2A O2B O1 . 12_655 60.7(19)
C2 O2A O2B O1 12_655 12_655 121(2)
H7B O2A O2B O1 5_454 12_655 -114.2
O1 O2A O2B C2 12_655 12_655 -121(2)
C1 O2A O2B C2 . 12_655 -60.7(3)
H7B O2A O2B C2 5_454 12_655 124.4
O2A O2B C1 O2B . 12_655 155.8(11)
O1 O2B C1 O2B 12_655 12_655 127.8(4)
C2 O2B C1 O2B 12_655 12_655 -121.8(4)
O2B O2B C1 O2A 12_655 . -155.8(11)
O1 O2B C1 O2A 12_655 . -28.0(12)
C2 O2B C1 O2A 12_655 . 82.4(13)
O2A O2B C1 O2A . 12_655 139.2(17)
O2B O2B C1 O2A 12_655 12_655 -16.6(7)
O1 O2B C1 O2A 12_655 12_655 111.2(7)
C2 O2B C1 O2A 12_655 12_655 -138.4(6)
O2A O2B C1 O1 . . 91.2(14)
O2B O2B C1 O1 12_655 . -64.7(4)
O1 O2B C1 O1 12_655 . 63.2(5)
C2 O2B C1 O1 12_655 . 173.5(4)
O2A O2B C1 O1 . 12_655 28.0(12)
O2B O2B C1 O1 12_655 12_655 -127.8(4)
C2 O2B C1 O1 12_655 12_655 110.4(3)
O2A O2B C1 C2 . 12_655 -82.4(13)
O2B O2B C1 C2 12_655 12_655 121.8(4)
O1 O2B C1 C2 12_655 12_655 -110.4(3)
O2A O2B C1 C2 . . -125.6(12)
O2B O2B C1 C2 12_655 . 78.6(5)
O1 O2B C1 C2 12_655 . -153.6(3)
C2 O2B C1 C2 12_655 . -43.2(4)
O1 O2A C1 O2B 12_655 . 137.3(19)
C2 O2A C1 O2B 12_655 . -92.3(12)
H7B O2A C1 O2B 5_454 . 34.5
O2B O2A C1 O2B . 12_655 -27.1(13)
O1 O2A C1 O2B 12_655 12_655 110.1(11)
C2 O2A C1 O2B 12_655 12_655 -119.5(5)
H7B O2A C1 O2B 5_454 12_655 7.3
O2B O2A C1 O2A . 12_655 -67(2)
O1 O2A C1 O2A 12_655 12_655 70(2)
C2 O2A C1 O2A 12_655 12_655 -159.6(16)
H7B O2A C1 O2A 5_454 12_655 -32.8
O2B O2A C1 O1 . . -111.2(11)
O1 O2A C1 O1 12_655 . 26.1(12)
C2 O2A C1 O1 12_655 . 156.5(4)
H7B O2A C1 O1 5_454 . -76.7
O2B O2A C1 O1 . 12_655 -137.3(19)
C2 O2A C1 O1 12_655 12_655 130.4(9)
H7B O2A C1 O1 5_454 12_655 -102.8
O2B O2A C1 C2 . 12_655 92.3(12)
O1 O2A C1 C2 12_655 12_655 -130.4(9)
H7B O2A C1 C2 5_454 12_655 126.8
O2B O2A C1 C2 . . 83.6(16)
O1 O2A C1 C2 12_655 . -139.2(6)
C2 O2A C1 C2 12_655 . -8.8(8)
H7B O2A C1 C2 5_454 . 118.1
O2A O1 C1 O2B 12_655 . 95.1(13)
O2B O1 C1 O2B 12_655 . 69.0(10)
O1 O1 C1 O2B 12_655 . -61.1(6)
O2A O1 C1 O2B 12_655 12_655 26.1(13)
O1 O1 C1 O2B 12_655 12_655 -130.1(5)
O2A O1 C1 O2A 12_655 . 138.8(18)
O2B O1 C1 O2A 12_655 . 112.7(9)
O1 O1 C1 O2A 12_655 . -17.4(8)
O2B O1 C1 O2A 12_655 12_655 -26.1(13)
O1 O1 C1 O2A 12_655 12_655 -156.2(11)
O2A O1 C1 O1 12_655 12_655 156.2(11)
O2B O1 C1 O1 12_655 12_655 130.1(5)
O2A O1 C1 C2 12_655 12_655 -98.8(11)
O2B O1 C1 C2 12_655 12_655 -124.8(7)
O1 O1 C1 C2 12_655 12_655 105.1(5)
O2A O1 C1 C2 12_655 . -52.1(11)
O2B O1 C1 C2 12_655 . -78.2(5)
O1 O1 C1 C2 12_655 . 151.8(3)
O2B C1 C2 C3 . . 41.6(7)
O2B C1 C2 C3 12_655 . 119.1(5)
O2A C1 C2 C3 . . -4.1(11)
O2A C1 C2 C3 12_655 . 157.8(7)
O1 C1 C2 C3 . . -170.2(3)
O1 C1 C2 C3 12_655 . -72.5(6)
C2 C1 C2 C3 12_655 . -14.7(3)
C1 C2 C3 C4 . . -173.7(3)
C2 C3 C4 C5 . . -175.7(3)
C3 C4 C5 C4 . 4_564 -174.8(4)
C7 N2 C7 N1 10_565 . 59.7(2)
C8 N2 C7 N1 . . -57.90(19)
C9 N1 C7 N2 . . -59.39(18)
C7 N1 C7 N2 12_655 . 57.0(2)
C7 N2 C8 N2 10_565 3_655 -58.44(10)
C7 N2 C8 N2 . 3_655 58.44(10)
C7 N1 C9 N1 . 10_565 58.33(11)
C7 N1 C9 N1 12_655 10_565 -58.33(11)
